data_7040544
loop_
_publ_author_name
'Fleming, James T.'
'Wills, Corinne'
'Waddell, Paul G.'
'Harrington, Ross W.'
'Higham, Lee J.'

_publ_section_title
;
 A comparison of MOP-phosphonite ligands and their applications in Rh(i)-
 and Pd(ii)-catalysed asymmetric transformations.
;
_journal_issue 39
_journal_name_full 'Dalton transactions (Cambridge, England : 2003)'
_journal_page_first 15660
_journal_page_last 15670
_journal_paper_doi 10.1039/c6dt02390h
_journal_volume 45
_journal_year 2016
_chemical_absolute_configuration ad
_chemical_formula_moiety 'C70 H54 Cl2 O6 P2 Pd'
_chemical_formula_sum 'C70 H54 Cl2 O6 P2 Pd'
_chemical_formula_weight 1230.37
_space_group_crystal_system monoclinic
_space_group_IT_number 4
_space_group_name_Hall 'P 2yb'
_space_group_name_H-M_alt 'P 1 21 1'
_symmetry_space_group_name_Hall 'P 2yb'
_symmetry_space_group_name_H-M 'P 1 21 1'
_atom_sites_solution_hydrogens geom
_atom_sites_solution_primary direct
_audit_creation_date 2015-02-25
_audit_creation_method
;
Olex2 1.2
(compiled 2015.01.26 svn.r3151 for OlexSys, GUI svn.r4998)
;
_audit_update_record
;
2016-06-02 deposited with the CCDC.
2016-08-26 downloaded from the CCDC.
;
_cell_angle_alpha 90
_cell_angle_beta 101.7126(8)
_cell_angle_gamma 90
_cell_formula_units_Z 2
_cell_length_a 11.28960(10)
_cell_length_b 20.94262(17)
_cell_length_c 14.09792(13)
_cell_measurement_reflns_used 20338
_cell_measurement_temperature 150.0(2)
_cell_measurement_theta_max 66.7970
_cell_measurement_theta_min 3.1860
_cell_volume 3263.82(5)
_computing_cell_refinement
;
CrysAlisPro, Agilent Technologies,
Version 1.171.36.32 (release 02-08-2013 CrysAlis171 .NET)
(compiled Aug  2 2013,16:46:58)
;
_computing_data_collection
;
CrysAlisPro, Agilent Technologies,
Version 1.171.36.32 (release 02-08-2013 CrysAlis171 .NET)
(compiled Aug  2 2013,16:46:58)
;
_computing_data_reduction
;
CrysAlisPro, Agilent Technologies,
Version 1.171.36.32 (release 02-08-2013 CrysAlis171 .NET)
(compiled Aug  2 2013,16:46:58)
;
_computing_molecular_graphics 'Olex2 (Dolomanov et al., 2009)'
_computing_publication_material 'Olex2 (Dolomanov et al., 2009)'
_computing_structure_refinement 'XL (Sheldrick, 2008)'
_computing_structure_solution 'XT (Sheldrick, 2015)'
_diffrn_ambient_temperature 150.0(2)
_diffrn_detector_area_resol_mean 10.3968
_diffrn_measured_fraction_theta_full 1.000
_diffrn_measured_fraction_theta_max 0.998
_diffrn_measurement_details
;
  1 omega  -80.00  -18.00   1.0000    1.0000
omega____ theta____ kappa____ phi______ frames
    -      -41.5905  125.0000  -90.0000 62

  2 omega  -84.00  -57.00   1.0000    1.0000
omega____ theta____ kappa____ phi______ frames
    -      -41.5905  125.0000  -60.0000 27

  3 omega  -88.00  -62.00   1.0000    1.0000
omega____ theta____ kappa____ phi______ frames
    -      -41.5905  -38.0000   30.0000 26

  4 omega   17.00  115.00   1.0000    1.0000
omega____ theta____ kappa____ phi______ frames
    -       41.5905   38.0000  150.0000 98

  5 omega   -3.00   96.00   1.0000    1.0000
omega____ theta____ kappa____ phi______ frames
    -       41.5905 -125.0000 -120.0000 99

  6 omega   51.00  116.00   1.0000    1.0000
omega____ theta____ kappa____ phi______ frames
    -       41.5905   38.0000   60.0000 65

  7 omega   60.00  102.00   1.0000    4.0000
omega____ theta____ kappa____ phi______ frames
    -       93.5000   77.0000   60.0000 42

  8 omega  133.00  160.00   1.0000    4.0000
omega____ theta____ kappa____ phi______ frames
    -       93.5000   77.0000 -120.0000 27

  9 omega  120.00  147.00   1.0000    4.0000
omega____ theta____ kappa____ phi______ frames
    -       93.5000   77.0000   30.0000 27

 10 omega   62.00  151.00   1.0000    4.0000
omega____ theta____ kappa____ phi______ frames
    -       93.5000   77.0000   90.0000 89

 11 omega   64.00  131.00   1.0000    4.0000
omega____ theta____ kappa____ phi______ frames
    -       93.5000   30.0000  -90.0000 67

 12 omega   82.00  128.00   1.0000    4.0000
omega____ theta____ kappa____ phi______ frames
    -       93.5000  -86.0000 -112.7680 46

 13 omega   69.00  127.00   1.0000    4.0000
omega____ theta____ kappa____ phi______ frames
    -       93.5000   45.0000 -150.0000 58

 14 omega   77.00  140.00   1.0000    4.0000
omega____ theta____ kappa____ phi______ frames
    -       93.5000   77.0000  -90.0000 63

 15 omega   19.00   73.00   1.0000    4.0000
omega____ theta____ kappa____ phi______ frames
    -       93.5000  -45.0000 -120.0000 54

 16 omega  118.00  145.00   1.0000    4.0000
omega____ theta____ kappa____ phi______ frames
    -       93.5000   77.0000  -30.0000 27

 17 omega  117.00  154.00   1.0000    4.0000
omega____ theta____ kappa____ phi______ frames
    -       93.5000  -15.0000  -90.0000 37

 18 omega   17.00   92.00   1.0000    4.0000
omega____ theta____ kappa____ phi______ frames
    -       93.5000  -15.0000  -90.0000 75

 19 omega   37.00   63.00   1.0000    4.0000
omega____ theta____ kappa____ phi______ frames
    -       93.5000  -45.0000  150.0000 26

 20 omega   63.00  164.00   1.0000    4.0000
omega____ theta____ kappa____ phi______ frames
    -       93.5000   30.0000   60.0000 101

 21 omega   19.00   83.00   1.0000    4.0000
omega____ theta____ kappa____ phi______ frames
    -       93.5000  -94.0000 -180.0000 64

 22 omega    9.00   63.00   1.0000    4.0000
omega____ theta____ kappa____ phi______ frames
    -       93.5000  -94.0000 -120.0000 54

 23 omega   54.00  113.00   1.0000    4.0000
omega____ theta____ kappa____ phi______ frames
    -       93.5000  -61.0000   30.0000 59

 24 omega   12.00   75.00   1.0000    4.0000
omega____ theta____ kappa____ phi______ frames
    -       93.5000  -86.0000 -112.7680 63

 25 omega   21.00   70.00   1.0000    4.0000
omega____ theta____ kappa____ phi______ frames
    -       93.5000  -45.0000   60.0000 49

 26 omega   22.00   50.00   1.0000    4.0000
omega____ theta____ kappa____ phi______ frames
    -       93.5000  -30.0000 -120.0000 28

 27 omega   78.00  115.00   1.0000    4.0000
omega____ theta____ kappa____ phi______ frames
    -       93.5000   15.0000 -180.0000 37

 28 omega   36.00   70.00   1.0000    4.0000
omega____ theta____ kappa____ phi______ frames
    -       93.5000  -45.0000  -90.0000 34

 29 omega   69.00  147.00   1.0000    4.0000
omega____ theta____ kappa____ phi______ frames
    -       93.5000   45.0000   90.0000 78

 30 omega   84.00  110.00   1.0000    4.0000
omega____ theta____ kappa____ phi______ frames
    -       93.5000  125.0000    0.0000 26

 31 omega  145.00  172.00   1.0000    4.0000
omega____ theta____ kappa____ phi______ frames
    -       93.5000   77.0000  -90.0000 27

 32 omega   16.00   58.00   1.0000    4.0000
omega____ theta____ kappa____ phi______ frames
    -       93.5000  -30.0000    0.0000 42

 33 omega  143.00  168.00   1.0000    4.0000
omega____ theta____ kappa____ phi______ frames
    -       93.5000   15.0000 -180.0000 25

 34 omega   36.00   61.00   1.0000    4.0000
omega____ theta____ kappa____ phi______ frames
    -       93.5000  -30.0000  150.0000 25

 35 omega   40.00   76.00   1.0000    4.0000
omega____ theta____ kappa____ phi______ frames
    -       93.5000  -45.0000    0.0000 36

 36 omega   62.00   89.00   1.0000    4.0000
omega____ theta____ kappa____ phi______ frames
    -       93.5000   77.0000   30.0000 27

 37 omega   66.00  113.00   1.0000    4.0000
omega____ theta____ kappa____ phi______ frames
    -       93.5000   45.0000   60.0000 47

 38 omega   41.00   66.00   1.0000    4.0000
omega____ theta____ kappa____ phi______ frames
    -       93.5000  -45.0000  -60.0000 25

 39 omega -120.00   -8.00   1.0000    1.0000
omega____ theta____ kappa____ phi______ frames
    -      -41.5905  -77.0000  -30.0000 112

 40 omega  -99.00  -18.00   1.0000    1.0000
omega____ theta____ kappa____ phi______ frames
    -      -41.5905  125.0000    0.0000 81

 41 omega -116.00  -79.00   1.0000    1.0000
omega____ theta____ kappa____ phi______ frames
    -      -41.5905  -57.0000   30.0000 37
;
_diffrn_measurement_device_type 'Xcalibur, Atlas, Gemini ultra'
_diffrn_measurement_method '\w scans'
_diffrn_orient_matrix_UB_11 0.1337132000
_diffrn_orient_matrix_UB_12 0.0135230000
_diffrn_orient_matrix_UB_13 -0.0018387000
_diffrn_orient_matrix_UB_21 -0.0395493000
_diffrn_orient_matrix_UB_22 0.0450405000
_diffrn_orient_matrix_UB_23 -0.0871045000
_diffrn_orient_matrix_UB_31 -0.0004804000
_diffrn_orient_matrix_UB_32 0.0565217000
_diffrn_orient_matrix_UB_33 0.0697383000
_diffrn_radiation_monochromator mirror
_diffrn_radiation_type CuK\a
_diffrn_radiation_wavelength 1.54184
_diffrn_reflns_av_R_equivalents 0.0448
_diffrn_reflns_av_unetI/netI 0.0382
_diffrn_reflns_Laue_measured_fraction_full 1.000
_diffrn_reflns_Laue_measured_fraction_max 0.998
_diffrn_reflns_limit_h_max 13
_diffrn_reflns_limit_h_min -13
_diffrn_reflns_limit_k_max 24
_diffrn_reflns_limit_k_min -25
_diffrn_reflns_limit_l_max 16
_diffrn_reflns_limit_l_min -16
_diffrn_reflns_number 43167
_diffrn_reflns_point_group_measured_fraction_full 1.000
_diffrn_reflns_point_group_measured_fraction_max 0.996
_diffrn_reflns_theta_full 66.500
_diffrn_reflns_theta_max 66.919
_diffrn_reflns_theta_min 3.201
_diffrn_source 'Enhance Ultra (Cu) X-ray Source'
_exptl_absorpt_coefficient_mu 3.897
_exptl_absorpt_correction_T_max 0.597
_exptl_absorpt_correction_T_min 0.424
_exptl_absorpt_correction_type analytical
_exptl_absorpt_process_details
;
CrysAlisPro, Agilent Technologies,
Version 1.171.36.32 (release 02-08-2013 CrysAlis171 .NET)
(compiled Aug  2 2013,16:46:58)
Analytical numeric absorption correction using a multifaceted crystal
            model based on expressions derived by R.C. Clark & J.S. Reid.
(Clark, R. C. & Reid, J. S. (1995). Acta Cryst. A51, 887-897)
;
_exptl_crystal_colour brown
_exptl_crystal_colour_primary brown
_exptl_crystal_density_diffrn 1.252
_exptl_crystal_description block
_exptl_crystal_F_000 1264
_exptl_crystal_size_max 0.19
_exptl_crystal_size_mid 0.16
_exptl_crystal_size_min 0.11
_refine_diff_density_max 0.255
_refine_diff_density_min -0.269
_refine_diff_density_rms 0.043
_refine_ls_abs_structure_details
;
 Flack x determined using 4858 quotients [(I+)-(I-)]/[(I+)+(I-)]
 (Parsons, Flack and Wagner, Acta Cryst. B69 (2013) 249-259).
;
_refine_ls_abs_structure_Flack -0.016(4)
_refine_ls_extinction_method none
_refine_ls_goodness_of_fit_ref 1.035
_refine_ls_hydrogen_treatment constr
_refine_ls_matrix_type full
_refine_ls_number_parameters 736
_refine_ls_number_reflns 11588
_refine_ls_number_restraints 1
_refine_ls_restrained_S_all 1.035
_refine_ls_R_factor_all 0.0329
_refine_ls_R_factor_gt 0.0293
_refine_ls_shift/su_max 0.001
_refine_ls_shift/su_mean 0.000
_refine_ls_structure_factor_coef Fsqd
_refine_ls_weighting_details 'w=1/[\s^2^(Fo^2^)+(0.0361P)^2^+0.4386P] where P=(Fo^2^+2Fc^2^)/3'
_refine_ls_weighting_scheme calc
_refine_ls_wR_factor_gt 0.0690
_refine_ls_wR_factor_ref 0.0710
_reflns_Friedel_coverage 0.938
_reflns_Friedel_fraction_full 0.999
_reflns_Friedel_fraction_max 0.993
_reflns_number_gt 10738
_reflns_number_total 11588
_reflns_threshold_expression 'I > 2\s(I)'
_cod_data_source_file c6dt02390h2.cif
_cod_data_source_block ljh150009_fa
_cod_depositor_comments
;Adding full bibliography for 7040537--7040545.cif.

 Adding full bibliography for 7040537--7040545.cif.
;
_cod_database_code 7040544
_shelxl_version_number 2014/6
_chemical_oxdiff_formula 'C72 H58 O6 P2 Cl6 Pd1'
_shelx_space_group_comment
;
The symmetry employed for this shelxl refinement is uniquely defined
by the following loop, which should always be used as a source of
symmetry information in preference to the above space-group names.
They are only intended as comments.
;
_reflns_odcompleteness_completeness 99.92
_reflns_odcompleteness_iscentric 1
_reflns_odcompleteness_theta 66.49
_olex2_refinement_description
;
1. Fixed Uiso
 At 1.2 times of:
  All C(H) groups
 At 1.5 times of:
  All C(H,H,H) groups
2.a Aromatic/amide H refined with riding coordinates:
 C3(H3), C3'(H3'), C4(H4), C4'(H4'), C5(H5), C5'(H5'), C6(H6), C6'(H6'),
 C7(H7), C7'(H7'), C8(H8), C8'(H8'), C14(H14), C14'(H14'), C15(H15), C15'(H15'),
  C16(H16), C16'(H16'), C21(H21), C21'(H21'), C22(H22), C22'(H22'), C23(H23),
 C23'(H23'), C24(H24), C24'(H24'), C25(H25), C25'(H25'), C26(H26), C26'(H26'),
 C32(H32), C32'(H32'), C33(H33), C33'(H33'), C34(H34), C34'(H34')
2.b Idealised Me refined as rotating group:
 C17(H17A,H17B,H17C), C17'(H17D,H17E,H17F), C18(H18A,H18B,H18C), C35(H35A,H35B,
 H35C), C35'(H35D,H35E,H35F), C36(H36A,H36B,H36C)
;
_olex2_submission_special_instructions 'No special instructions were received'

loop_
_space_group_symop_operation_xyz
'x, y, z'
'-x, y+1/2, -z'

loop_
_atom_site_label
_atom_site_type_symbol
_atom_site_fract_x
_atom_site_fract_y
_atom_site_fract_z
_atom_site_U_iso_or_equiv
_atom_site_adp_type
_atom_site_occupancy
_atom_site_site_symmetry_order
_atom_site_calc_flag
_atom_site_refinement_flags_posn
Pd1 Pd 0.21159(2) 0.55158(2) 0.63682(2) 0.02735(8) Uani 1 1 d .
Cl1 Cl 0.15387(11) 0.60934(5) 0.49311(8) 0.0389(3) Uani 1 1 d .
Cl2 Cl 0.27478(11) 0.64357(5) 0.72692(9) 0.0401(3) Uani 1 1 d .
P1 P 0.30180(10) 0.49920(5) 0.77016(8) 0.0285(2) Uani 1 1 d .
P2 P 0.11321(9) 0.47173(5) 0.54965(7) 0.0275(2) Uani 1 1 d .
O1 O 0.2688(3) 0.42466(15) 0.7699(2) 0.0350(7) Uani 1 1 d .
O2 O 0.4453(3) 0.50063(15) 0.7833(2) 0.0320(6) Uani 1 1 d .
O3 O 0.4638(3) 0.43220(18) 1.0252(2) 0.0460(8) Uani 1 1 d .
O4 O 0.1375(3) 0.40421(14) 0.6008(2) 0.0322(6) Uani 1 1 d .
O5 O -0.0295(3) 0.48166(14) 0.53424(19) 0.0310(6) Uani 1 1 d .
O6 O -0.0339(4) 0.32698(18) 0.3640(3) 0.0546(10) Uani 1 1 d .
C1 C 0.3519(4) 0.5436(3) 0.9670(3) 0.0327(9) Uani 1 1 d .
C1' C 0.4863(4) 0.5379(2) 0.9799(3) 0.0346(11) Uani 1 1 d .
C2 C 0.2707(4) 0.5280(2) 0.8824(3) 0.0324(9) Uani 1 1 d .
C2' C 0.5400(4) 0.4806(2) 1.0139(3) 0.0372(10) Uani 1 1 d .
C3 C 0.1441(4) 0.5322(2) 0.8780(3) 0.0375(11) Uani 1 1 d .
H3 H 0.0900 0.5218 0.8192 0.045 Uiso 1 1 calc R
C3' C 0.6679(4) 0.4746(3) 1.0361(3) 0.0445(12) Uani 1 1 d .
H3' H 0.7042 0.4353 1.0597 0.053 Uiso 1 1 calc R
C4 C 0.0985(4) 0.5505(3) 0.9556(3) 0.0408(9) Uani 1 1 d .
H4 H 0.0134 0.5519 0.9511 0.049 Uiso 1 1 calc R
C4' C 0.7383(5) 0.5254(3) 1.0235(4) 0.0454(13) Uani 1 1 d .
H4' H 0.8238 0.5214 1.0408 0.054 Uiso 1 1 calc R
C5 C 0.1327(5) 0.5859(3) 1.1261(4) 0.0455(12) Uani 1 1 d .
H5 H 0.0479 0.5868 1.1230 0.055 Uiso 1 1 calc R
C5' C 0.7599(5) 0.6357(3) 0.9677(4) 0.0537(14) Uani 1 1 d .
H5' H 0.8456 0.6322 0.9829 0.064 Uiso 1 1 calc R
C6 C 0.2105(5) 0.6024(3) 1.2107(4) 0.0464(12) Uani 1 1 d .
H6 H 0.1798 0.6141 1.2662 0.056 Uiso 1 1 calc R
C6' C 0.7085(6) 0.6908(3) 0.9290(4) 0.0570(15) Uani 1 1 d .
H6' H 0.7580 0.7251 0.9162 0.068 Uiso 1 1 calc R
C7 C 0.3357(5) 0.6019(3) 1.2145(4) 0.0462(12) Uani 1 1 d .
H7 H 0.3894 0.6136 1.2729 0.055 Uiso 1 1 calc R
C7' C 0.5817(5) 0.6972(3) 0.9077(4) 0.0534(14) Uani 1 1 d .
H7' H 0.5461 0.7357 0.8801 0.064 Uiso 1 1 calc R
C8 C 0.3815(4) 0.5849(2) 1.1361(3) 0.0408(11) Uani 1 1 d .
H8 H 0.4665 0.5859 1.1401 0.049 Uiso 1 1 calc R
C8' C 0.5094(5) 0.6485(3) 0.9265(4) 0.0460(12) Uani 1 1 d .
H8' H 0.4242 0.6540 0.9138 0.055 Uiso 1 1 calc R
C9 C 0.3034(4) 0.5656(2) 1.0476(3) 0.0365(11) Uani 1 1 d .
C9' C 0.5593(4) 0.5908(2) 0.9640(3) 0.0375(11) Uani 1 1 d .
C10 C 0.1777(4) 0.5677(2) 1.0439(3) 0.0380(11) Uani 1 1 d .
C10' C 0.6883(5) 0.5827(3) 0.9861(4) 0.0446(12) Uani 1 1 d .
C11 C 0.4476(4) 0.3626(2) 0.7578(3) 0.0347(10) Uani 1 1 d .
C11' C 0.4924(4) 0.4087(2) 0.6938(3) 0.0390(10) Uani 1 1 d .
C12 C 0.3378(4) 0.3707(2) 0.7923(3) 0.0337(10) Uani 1 1 d .
C12' C 0.4929(4) 0.4750(2) 0.7060(3) 0.0332(9) Uani 1 1 d .
C13 C 0.2888(5) 0.3218(2) 0.8386(3) 0.0397(11) Uani 1 1 d .
C13' C 0.5423(4) 0.5184(3) 0.6484(4) 0.0388(12) Uani 1 1 d .
C14 C 0.3545(6) 0.2653(3) 0.8577(4) 0.0529(14) Uani 1 1 d .
H14 H 0.3226 0.2311 0.8890 0.063 Uiso 1 1 calc R
C14' C 0.5898(4) 0.4911(3) 0.5728(3) 0.0431(11) Uani 1 1 d .
H14' H 0.6228 0.5182 0.5308 0.052 Uiso 1 1 calc R
C15 C 0.4644(6) 0.2584(3) 0.8320(4) 0.0575(15) Uani 1 1 d .
H15 H 0.5099 0.2204 0.8486 0.069 Uiso 1 1 calc R
C15' C 0.5898(5) 0.4248(3) 0.5579(4) 0.0478(12) Uani 1 1 d .
H15' H 0.6236 0.4077 0.5069 0.057 Uiso 1 1 calc R
C16 C 0.5097(5) 0.3063(3) 0.7821(4) 0.0520(13) Uani 1 1 d .
H16 H 0.5856 0.3003 0.7641 0.062 Uiso 1 1 calc R
C16' C 0.5405(5) 0.3842(3) 0.6175(4) 0.0476(12) Uani 1 1 d .
H16' H 0.5395 0.3395 0.6063 0.057 Uiso 1 1 calc R
C17 C 0.1657(5) 0.3283(3) 0.8627(4) 0.0499(13) Uani 1 1 d .
H17A H 0.1536 0.3725 0.8816 0.075 Uiso 1 1 calc GR
H17B H 0.1595 0.2996 0.9164 0.075 Uiso 1 1 calc GR
H17C H 0.1036 0.3171 0.8058 0.075 Uiso 1 1 calc GR
C17' C 0.5445(5) 0.5885(3) 0.6660(5) 0.0526(15) Uani 1 1 d .
H17D H 0.4618 0.6054 0.6501 0.079 Uiso 1 1 calc GR
H17E H 0.5938 0.6093 0.6252 0.079 Uiso 1 1 calc GR
H17F H 0.5793 0.5971 0.7343 0.079 Uiso 1 1 calc GR
C18 C 0.5129(6) 0.3700(3) 1.0475(5) 0.0596(15) Uani 1 1 d .
H18A H 0.5618 0.3580 1.0003 0.089 Uiso 1 1 calc GR
H18B H 0.4468 0.3393 1.0447 0.089 Uiso 1 1 calc GR
H18C H 0.5637 0.3701 1.1127 0.089 Uiso 1 1 calc GR
C19 C 0.0658(4) 0.4432(2) 0.3467(3) 0.0299(9) Uani 1 1 d .
C19' C -0.0673(4) 0.4366(2) 0.3389(3) 0.0316(9) Uani 1 1 d .
C20 C 0.1462(4) 0.4592(2) 0.4310(3) 0.0309(9) Uani 1 1 d .
C20' C -0.1154(5) 0.3761(3) 0.3472(3) 0.0424(11) Uani 1 1 d .
C21 C 0.2715(4) 0.4638(2) 0.4337(3) 0.0383(10) Uani 1 1 d .
H21 H 0.3246 0.4750 0.4926 0.046 Uiso 1 1 calc R
C21' C -0.2403(5) 0.3666(3) 0.3366(4) 0.0522(14) Uani 1 1 d .
H21' H -0.2722 0.3250 0.3409 0.063 Uiso 1 1 calc R
C22 C 0.3173(5) 0.4525(3) 0.3532(4) 0.0471(13) Uani 1 1 d .
H22 H 0.4020 0.4555 0.3566 0.057 Uiso 1 1 calc R
C22' C -0.3142(5) 0.4176(3) 0.3201(4) 0.0553(15) Uani 1 1 d .
H22' H -0.3987 0.4108 0.3139 0.066 Uiso 1 1 calc R
C23 C 0.2831(5) 0.4258(3) 0.1800(4) 0.0486(12) Uani 1 1 d .
H23 H 0.3673 0.4302 0.1817 0.058 Uiso 1 1 calc R
C23' C -0.3482(5) 0.5336(4) 0.2927(4) 0.0625(19) Uani 1 1 d .
H23' H -0.4326 0.5278 0.2881 0.075 Uiso 1 1 calc R
C24 C 0.2097(5) 0.4100(3) 0.0964(4) 0.0548(14) Uani 1 1 d .
H24 H 0.2423 0.4031 0.0402 0.066 Uiso 1 1 calc R
C24' C -0.3064(6) 0.5926(4) 0.2806(5) 0.069(2) Uani 1 1 d .
H24' H -0.3605 0.6279 0.2695 0.082 Uiso 1 1 calc R
C25 C 0.0855(6) 0.4036(3) 0.0911(4) 0.0565(15) Uani 1 1 d .
H25 H 0.0342 0.3912 0.0319 0.068 Uiso 1 1 calc R
C25' C -0.1807(6) 0.6017(3) 0.2844(5) 0.0594(16) Uani 1 1 d .
H25' H -0.1507 0.6429 0.2738 0.071 Uiso 1 1 calc R
C26 C 0.0368(5) 0.4153(3) 0.1724(3) 0.0434(11) Uani 1 1 d .
H26 H -0.0481 0.4126 0.1681 0.052 Uiso 1 1 calc R
C26' C -0.1026(4) 0.5508(3) 0.3036(3) 0.0447(10) Uani 1 1 d .
H26' H -0.0186 0.5572 0.3065 0.054 Uiso 1 1 calc R
C27 C 0.1130(4) 0.4311(2) 0.2604(3) 0.0354(10) Uani 1 1 d .
C27' C -0.1449(4) 0.4894(3) 0.3189(3) 0.0390(11) Uani 1 1 d .
C28 C 0.2399(4) 0.4362(2) 0.2649(3) 0.0374(10) Uani 1 1 d .
C28' C -0.2724(5) 0.4810(3) 0.3116(3) 0.0461(13) Uani 1 1 d .
C29 C -0.0497(4) 0.3663(2) 0.6409(3) 0.0360(10) Uani 1 1 d .
C29' C -0.0835(4) 0.4302(2) 0.6729(3) 0.0339(10) Uani 1 1 d .
C30 C 0.0553(4) 0.3548(2) 0.6058(3) 0.0326(10) Uani 1 1 d .
C30' C -0.0760(4) 0.4861(2) 0.6209(3) 0.0321(10) Uani 1 1 d .
C31 C 0.0927(5) 0.2938(2) 0.5851(3) 0.0406(11) Uani 1 1 d .
C31' C -0.1167(4) 0.5458(3) 0.6453(3) 0.0379(10) Uani 1 1 d .
C32 C 0.0186(6) 0.2438(3) 0.5973(4) 0.0545(14) Uani 1 1 d .
H32 H 0.0418 0.2017 0.5840 0.065 Uiso 1 1 calc R
C32' C -0.1619(4) 0.5477(3) 0.7302(3) 0.0427(11) Uani 1 1 d .
H32' H -0.1884 0.5874 0.7510 0.051 Uiso 1 1 calc R
C33 C -0.0882(6) 0.2526(3) 0.6283(5) 0.0618(16) Uani 1 1 d .
H33 H -0.1395 0.2174 0.6333 0.074 Uiso 1 1 calc R
C33' C -0.1695(4) 0.4940(3) 0.7851(3) 0.0433(12) Uani 1 1 d .
H33' H -0.2002 0.4974 0.8428 0.052 Uiso 1 1 calc R
C34 C -0.1199(5) 0.3137(3) 0.6520(4) 0.0496(12) Uani 1 1 d .
H34 H -0.1916 0.3196 0.6766 0.060 Uiso 1 1 calc R
C34' C -0.1326(4) 0.4346(3) 0.7570(4) 0.0417(11) Uani 1 1 d .
H34' H -0.1404 0.3975 0.7940 0.050 Uiso 1 1 calc R
C35 C 0.2100(5) 0.2844(2) 0.5508(4) 0.0496(13) Uani 1 1 d .
H35A H 0.2127 0.3136 0.4970 0.074 Uiso 1 1 calc GR
H35B H 0.2151 0.2403 0.5291 0.074 Uiso 1 1 calc GR
H35C H 0.2783 0.2934 0.6042 0.074 Uiso 1 1 calc GR
C35' C -0.1187(5) 0.6026(3) 0.5820(4) 0.0479(13) Uani 1 1 d .
H35D H -0.1778 0.6335 0.5963 0.072 Uiso 1 1 calc GR
H35E H -0.1413 0.5895 0.5140 0.072 Uiso 1 1 calc GR
H35F H -0.0383 0.6222 0.5939 0.072 Uiso 1 1 calc GR
C36 C -0.0775(8) 0.2626(3) 0.3593(7) 0.092(3) Uani 1 1 d .
H36A H -0.1298 0.2550 0.2958 0.139 Uiso 1 1 calc GR
H36B H -0.1238 0.2557 0.4102 0.139 Uiso 1 1 calc GR
H36C H -0.0088 0.2330 0.3687 0.139 Uiso 1 1 calc GR

loop_
_atom_site_aniso_label
_atom_site_aniso_U_11
_atom_site_aniso_U_22
_atom_site_aniso_U_33
_atom_site_aniso_U_23
_atom_site_aniso_U_13
_atom_site_aniso_U_12
Pd1 0.02339(13) 0.02797(13) 0.02941(13) -0.00264(15) 0.00232(9) 0.00062(14)
Cl1 0.0403(6) 0.0365(6) 0.0373(6) 0.0057(5) 0.0016(5) 0.0003(5)
Cl2 0.0398(6) 0.0323(6) 0.0444(6) -0.0068(5) -0.0005(5) -0.0006(5)
P1 0.0251(5) 0.0316(5) 0.0277(5) -0.0044(4) 0.0027(4) 0.0025(4)
P2 0.0246(5) 0.0312(5) 0.0260(5) -0.0028(4) 0.0039(4) 0.0002(4)
O1 0.0329(17) 0.0330(16) 0.0376(16) 0.0001(13) 0.0035(13) 0.0028(13)
O2 0.0260(15) 0.0392(16) 0.0301(15) -0.0046(13) 0.0043(12) 0.0041(13)
O3 0.044(2) 0.050(2) 0.0462(19) 0.0067(16) 0.0130(15) 0.0050(16)
O4 0.0253(15) 0.0337(16) 0.0361(16) -0.0016(13) 0.0027(12) -0.0013(12)
O5 0.0240(15) 0.0398(17) 0.0285(14) -0.0042(12) 0.0037(11) 0.0013(12)
O6 0.062(3) 0.038(2) 0.056(2) 0.0014(16) -0.0056(19) -0.0133(17)
C1 0.027(2) 0.038(3) 0.0320(19) -0.005(2) 0.0040(15) -0.002(2)
C1' 0.029(2) 0.046(3) 0.028(2) -0.0071(18) 0.0034(16) 0.0005(19)
C2 0.026(2) 0.041(2) 0.029(2) -0.0031(17) 0.0041(17) 0.0030(17)
C2' 0.030(2) 0.052(3) 0.030(2) -0.007(2) 0.0061(17) 0.004(2)
C3 0.031(2) 0.046(3) 0.034(2) -0.0112(18) 0.0036(17) 0.0007(18)
C3' 0.031(3) 0.063(3) 0.038(2) -0.001(2) 0.0043(19) 0.010(2)
C4 0.0245(19) 0.057(3) 0.041(2) -0.010(3) 0.0063(16) 0.003(3)
C4' 0.026(3) 0.069(3) 0.042(3) -0.007(2) 0.008(2) 0.009(2)
C5 0.035(3) 0.060(3) 0.042(3) -0.009(2) 0.011(2) 0.004(2)
C5' 0.035(3) 0.072(4) 0.055(3) -0.024(3) 0.012(2) -0.015(3)
C6 0.044(3) 0.057(3) 0.040(3) -0.013(2) 0.012(2) 0.001(2)
C6' 0.056(4) 0.053(4) 0.064(4) -0.013(3) 0.016(3) -0.017(3)
C7 0.047(3) 0.058(3) 0.034(2) -0.012(2) 0.008(2) -0.002(2)
C7' 0.057(4) 0.044(3) 0.059(3) -0.007(3) 0.008(3) -0.017(3)
C8 0.031(3) 0.051(3) 0.039(3) -0.013(2) 0.003(2) -0.003(2)
C8' 0.038(3) 0.054(3) 0.044(3) -0.015(2) 0.001(2) -0.003(2)
C9 0.031(2) 0.047(3) 0.031(2) -0.0044(19) 0.0051(17) 0.0000(19)
C9' 0.031(2) 0.048(3) 0.032(2) -0.011(2) 0.0036(19) -0.004(2)
C10 0.034(2) 0.047(3) 0.034(2) -0.0063(18) 0.0073(18) 0.0030(19)
C10' 0.032(3) 0.065(3) 0.036(3) -0.015(2) 0.005(2) -0.006(2)
C11 0.036(2) 0.036(2) 0.033(2) -0.0032(18) 0.0104(18) 0.0068(19)
C11' 0.031(2) 0.055(3) 0.030(2) 0.000(2) 0.0025(18) 0.006(2)
C12 0.040(3) 0.035(2) 0.027(2) -0.0036(18) 0.0072(18) 0.0033(19)
C12' 0.025(2) 0.041(2) 0.033(2) -0.0022(19) 0.0035(17) 0.0042(18)
C13 0.048(3) 0.038(3) 0.031(2) -0.0038(19) 0.004(2) 0.001(2)
C13' 0.023(2) 0.053(3) 0.040(3) 0.003(2) 0.005(2) 0.001(2)
C14 0.066(4) 0.042(3) 0.048(3) 0.010(2) 0.007(3) 0.004(3)
C14' 0.028(2) 0.064(3) 0.037(2) 0.000(2) 0.0061(18) 0.001(2)
C15 0.077(4) 0.035(3) 0.060(3) 0.008(2) 0.012(3) 0.012(3)
C15' 0.040(3) 0.065(3) 0.039(3) -0.007(2) 0.009(2) 0.003(2)
C16 0.053(3) 0.050(3) 0.053(3) -0.005(3) 0.014(3) 0.010(3)
C16' 0.046(3) 0.052(3) 0.047(3) -0.004(2) 0.014(2) 0.001(2)
C17 0.055(3) 0.050(3) 0.043(3) 0.004(2) 0.008(2) -0.004(2)
C17' 0.035(3) 0.049(3) 0.079(4) 0.009(3) 0.022(3) -0.002(2)
C18 0.067(4) 0.051(3) 0.059(3) 0.005(3) 0.008(3) 0.011(3)
C19 0.028(2) 0.028(2) 0.033(2) -0.0019(17) 0.0051(17) -0.0009(17)
C19' 0.029(2) 0.042(2) 0.024(2) -0.0031(18) 0.0031(17) -0.0042(19)
C20 0.027(2) 0.037(2) 0.029(2) 0.0001(18) 0.0047(17) -0.0009(17)
C20' 0.041(3) 0.051(3) 0.032(2) 0.002(2) -0.0013(19) -0.015(2)
C21 0.031(2) 0.056(3) 0.027(2) -0.006(2) 0.0047(17) 0.002(2)
C21' 0.048(3) 0.070(4) 0.037(3) 0.008(2) 0.005(2) -0.024(3)
C22 0.028(3) 0.068(4) 0.046(3) -0.007(2) 0.010(2) 0.004(2)
C22' 0.034(3) 0.092(5) 0.040(3) 0.007(3) 0.007(2) -0.021(3)
C23 0.047(3) 0.064(3) 0.037(3) -0.006(2) 0.015(2) -0.002(3)
C23' 0.033(3) 0.095(6) 0.055(3) 0.001(3) -0.002(2) 0.010(3)
C24 0.054(3) 0.069(4) 0.046(3) -0.010(3) 0.019(2) -0.010(3)
C24' 0.053(4) 0.081(5) 0.064(4) -0.013(4) -0.008(3) 0.028(4)
C25 0.054(3) 0.075(4) 0.041(3) -0.011(3) 0.013(2) -0.015(3)
C25' 0.060(4) 0.048(3) 0.061(4) -0.006(3) -0.010(3) 0.011(3)
C26 0.040(3) 0.053(3) 0.037(2) -0.008(2) 0.007(2) -0.005(2)
C26' 0.035(2) 0.053(3) 0.042(2) 0.001(3) -0.0048(17) 0.005(3)
C27 0.034(2) 0.039(2) 0.033(2) -0.0024(19) 0.0052(18) -0.0042(19)
C27' 0.033(3) 0.057(3) 0.025(2) -0.004(2) 0.0014(18) 0.001(2)
C28 0.031(2) 0.046(3) 0.037(2) -0.001(2) 0.0096(19) -0.0017(19)
C28' 0.032(3) 0.078(4) 0.025(2) -0.006(2) -0.0009(18) 0.002(3)
C29 0.038(3) 0.037(2) 0.032(2) 0.0010(19) 0.0037(18) -0.0029(19)
C29' 0.025(2) 0.044(3) 0.033(2) -0.0058(19) 0.0059(17) -0.0030(19)
C30 0.035(2) 0.034(2) 0.027(2) -0.0020(18) 0.0028(18) -0.0043(19)
C30' 0.023(2) 0.042(3) 0.032(2) -0.005(2) 0.0067(17) -0.0014(18)
C31 0.047(3) 0.034(2) 0.039(3) -0.006(2) 0.004(2) 0.001(2)
C31' 0.0235(19) 0.045(3) 0.045(2) -0.005(3) 0.0058(16) -0.002(2)
C32 0.058(4) 0.037(3) 0.063(4) -0.003(3) 0.001(3) 0.002(3)
C32' 0.027(2) 0.053(3) 0.048(2) -0.019(3) 0.0061(17) 0.004(3)
C33 0.059(4) 0.045(3) 0.081(4) 0.000(3) 0.012(3) -0.020(3)
C33' 0.030(2) 0.064(3) 0.038(2) -0.013(2) 0.0096(19) 0.000(2)
C34 0.045(3) 0.048(3) 0.058(3) -0.001(2) 0.013(2) -0.009(2)
C34' 0.033(3) 0.050(3) 0.041(3) 0.002(2) 0.005(2) -0.003(2)
C35 0.055(3) 0.037(3) 0.056(3) -0.008(2) 0.009(3) 0.008(2)
C35' 0.039(3) 0.043(3) 0.064(3) -0.008(3) 0.018(2) 0.007(2)
C36 0.101(7) 0.044(4) 0.113(7) 0.012(4) -0.025(5) -0.023(4)

loop_
_atom_type_symbol
_atom_type_description
_atom_type_scat_dispersion_real
_atom_type_scat_dispersion_imag
_atom_type_scat_source
C C 0.0181 0.0091 'International Tables Vol C Tables 4.2.6.8 and 6.1.1.4'
H H 0.0000 0.0000 'International Tables Vol C Tables 4.2.6.8 and 6.1.1.4'
Cl Cl 0.3639 0.7018 'International Tables Vol C Tables 4.2.6.8 and 6.1.1.4'
O O 0.0492 0.0322 'International Tables Vol C Tables 4.2.6.8 and 6.1.1.4'
P P 0.2955 0.4335 'International Tables Vol C Tables 4.2.6.8 and 6.1.1.4'
Pd Pd 0.1215 3.9337 'International Tables Vol C Tables 4.2.6.8 and 6.1.1.4'

loop_
_exptl_crystal_face_index_h
_exptl_crystal_face_index_k
_exptl_crystal_face_index_l
_exptl_crystal_face_perp_dist
_exptl_oxdiff_crystal_face_indexfrac_h
_exptl_oxdiff_crystal_face_indexfrac_k
_exptl_oxdiff_crystal_face_indexfrac_l
_exptl_oxdiff_crystal_face_x
_exptl_oxdiff_crystal_face_y
_exptl_oxdiff_crystal_face_z
0 3 -1 0.0571 0.0002 2.9982 -1.0008 0.0424 0.2222 0.0997
0 -3 1 0.0571 -0.0002 -2.9982 1.0008 -0.0424 -0.2222 -0.0997
-2 1 0 0.0827 -1.9999 0.9999 -0.0012 -0.2539 0.1242 0.0574
0 -1 -3 0.0896 0.0007 -1.0011 -2.9999 -0.0079 0.2162 -0.2658
7 0 -1 0.1049 6.9998 -0.0018 -0.9969 0.9378 -0.1901 -0.0730
-2 -1 1 0.0805 -2.0001 -0.9987 0.9994 -0.2828 -0.0529 0.0142
0 -1 0 0.0697 0.0000 -0.9996 0.0003 -0.0135 -0.0450 -0.0565
1 0 1 0.0863 0.9997 0.0003 1.0005 0.1318 -0.1267 0.0693
0 1 1 0.0545 -0.0002 1.0001 0.9998 0.0117 -0.0420 0.1263
1 0 -1 0.1111 1.0002 -0.0007 -0.9996 0.1356 0.0475 -0.0702

loop_
_geom_angle_atom_site_label_1
_geom_angle_atom_site_label_2
_geom_angle_atom_site_label_3
_geom_angle
Cl1 Pd1 Cl2 92.59(4)
P1 Pd1 Cl1 169.34(4)
P1 Pd1 Cl2 84.88(4)
P2 Pd1 Cl1 83.71(4)
P2 Pd1 Cl2 168.22(4)
P2 Pd1 P1 100.73(4)
O1 P1 Pd1 114.18(12)
O1 P1 C2 104.03(19)
O2 P1 Pd1 111.55(12)
O2 P1 O1 104.41(17)
O2 P1 C2 105.54(18)
C2 P1 Pd1 116.05(15)
O4 P2 Pd1 113.37(12)
O4 P2 O5 104.78(16)
O4 P2 C20 104.02(18)
O5 P2 Pd1 110.68(12)
O5 P2 C20 106.56(17)
C20 P2 Pd1 116.49(15)
C12 O1 P1 132.8(3)
C12' O2 P1 116.1(3)
C2' O3 C18 118.8(4)
C30 O4 P2 128.7(3)
C30' O5 P2 115.4(3)
C20' O6 C36 119.2(5)
C2 C1 C1' 124.2(4)
C2 C1 C9 117.7(4)
C9 C1 C1' 118.1(4)
C2' C1' C1 118.3(4)
C2' C1' C9' 120.1(4)
C9' C1' C1 121.5(4)
C1 C2 P1 128.6(3)
C1 C2 C3 120.4(4)
C3 C2 P1 111.0(3)
O3 C2' C1' 116.4(4)
O3 C2' C3' 123.1(5)
C1' C2' C3' 120.5(5)
C2 C3 H3 119.1
C4 C3 C2 121.8(4)
C4 C3 H3 119.1
C2' C3' H3' 120.1
C4' C3' C2' 119.8(5)
C4' C3' H3' 120.1
C3 C4 H4 119.9
C3 C4 C10 120.1(4)
C10 C4 H4 119.9
C3' C4' H4' 119.2
C3' C4' C10' 121.6(5)
C10' C4' H4' 119.2
C6 C5 H5 119.7
C6 C5 C10 120.6(5)
C10 C5 H5 119.7
C6' C5' H5' 119.2
C6' C5' C10' 121.5(5)
C10' C5' H5' 119.2
C5 C6 H6 120.3
C5 C6 C7 119.5(5)
C7 C6 H6 120.3
C5' C6' H6' 120.0
C5' C6' C7' 120.0(5)
C7' C6' H6' 120.0
C6 C7 H7 119.4
C8 C7 C6 121.2(5)
C8 C7 H7 119.4
C6' C7' H7' 119.7
C8' C7' C6' 120.6(6)
C8' C7' H7' 119.7
C7 C8 H8 119.5
C7 C8 C9 120.9(5)
C9 C8 H8 119.5
C7' C8' H8' 119.6
C7' C8' C9' 120.7(5)
C9' C8' H8' 119.6
C8 C9 C1 121.0(4)
C10 C9 C1 121.6(4)
C10 C9 C8 117.4(4)
C1' C9' C10' 117.9(5)
C8' C9' C1' 122.2(4)
C8' C9' C10' 119.9(5)
C5 C10 C4 121.3(4)
C5 C10 C9 120.4(4)
C9 C10 C4 118.3(4)
C4' C10' C5' 122.7(5)
C4' C10' C9' 120.1(5)
C5' C10' C9' 117.1(5)
C12 C11 C11' 123.9(4)
C16 C11 C11' 119.4(4)
C16 C11 C12 116.6(5)
C12' C11' C11 124.4(4)
C16' C11' C11 117.7(5)
C16' C11' C12' 117.8(5)
O1 C12 C11 120.7(4)
O1 C12 C13 117.0(4)
C13 C12 C11 121.8(4)
C11' C12' O2 118.6(4)
C11' C12' C13' 124.2(4)
C13' C12' O2 117.1(4)
C12 C13 C14 118.1(5)
C12 C13 C17 120.9(4)
C14 C13 C17 120.9(5)
C12' C13' C17' 122.5(5)
C14' C13' C12' 115.4(5)
C14' C13' C17' 122.1(5)
C13 C14 H14 119.5
C15 C14 C13 120.9(5)
C15 C14 H14 119.5
C13' C14' H14' 119.1
C15' C14' C13' 121.8(5)
C15' C14' H14' 119.1
C14 C15 H15 119.8
C14 C15 C16 120.4(5)
C16 C15 H15 119.8
C14' C15' H15' 119.9
C16' C15' C14' 120.2(5)
C16' C15' H15' 119.9
C11 C16 C15 121.8(5)
C11 C16 H16 119.1
C15 C16 H16 119.1
C11' C16' H16' 119.8
C15' C16' C11' 120.5(5)
C15' C16' H16' 119.8
C13 C17 H17A 109.5
C13 C17 H17B 109.5
C13 C17 H17C 109.5
H17A C17 H17B 109.5
H17A C17 H17C 109.5
H17B C17 H17C 109.5
C13' C17' H17D 109.5
C13' C17' H17E 109.5
C13' C17' H17F 109.5
H17D C17' H17E 109.5
H17D C17' H17F 109.5
H17E C17' H17F 109.5
O3 C18 H18A 109.5
O3 C18 H18B 109.5
O3 C18 H18C 109.5
H18A C18 H18B 109.5
H18A C18 H18C 109.5
H18B C18 H18C 109.5
C20 C19 C19' 124.2(4)
C20 C19 C27 118.4(4)
C27 C19 C19' 117.3(4)
C20' C19' C19 118.8(4)
C20' C19' C27' 119.8(4)
C27' C19' C19 121.3(4)
C19 C20 P2 127.5(3)
C19 C20 C21 121.3(4)
C21 C20 P2 111.0(3)
O6 C20' C19' 116.0(4)
O6 C20' C21' 122.6(5)
C19' C20' C21' 121.4(5)
C20 C21 H21 119.5
C22 C21 C20 121.0(4)
C22 C21 H21 119.5
C20' C21' H21' 120.6
C22' C21' C20' 118.8(5)
C22' C21' H21' 120.6
C21 C22 H22 119.8
C21 C22 C28 120.4(5)
C28 C22 H22 119.8
C21' C22' H22' 118.3
C21' C22' C28' 123.4(5)
C28' C22' H22' 118.3
C24 C23 H23 118.9
C24 C23 C28 122.1(5)
C28 C23 H23 118.9
C24' C23' H23' 118.8
C24' C23' C28' 122.4(6)
C28' C23' H23' 118.8
C23 C24 H24 119.8
C23 C24 C25 120.5(5)
C25 C24 H24 119.8
C23' C24' H24' 120.3
C23' C24' C25' 119.4(6)
C25' C24' H24' 120.3
C24 C25 H25 120.0
C26 C25 C24 120.0(5)
C26 C25 H25 120.0
C24' C25' H25' 120.0
C26' C25' C24' 119.9(6)
C26' C25' H25' 120.0
C25 C26 H26 120.0
C25 C26 C27 119.9(5)
C27 C26 H26 120.0
C25' C26' H26' 119.5
C25' C26' C27' 121.0(5)
C27' C26' H26' 119.5
C26 C27 C19 121.5(4)
C26 C27 C28 119.3(4)
C28 C27 C19 119.2(4)
C19' C27' C28' 119.6(5)
C26' C27' C19' 122.3(4)
C26' C27' C28' 118.1(5)
C22 C28 C27 119.7(4)
C23 C28 C22 122.2(5)
C23 C28 C27 118.1(4)
C22' C28' C27' 117.0(5)
C23' C28' C22' 123.8(5)
C23' C28' C27' 119.1(6)
C30 C29 C29' 123.5(4)
C34 C29 C29' 119.6(4)
C34 C29 C30 116.8(4)
C30' C29' C29 123.3(4)
C30' C29' C34' 117.7(4)
C34' C29' C29 118.8(4)
C29 C30 O4 120.7(4)
C29 C30 C31 123.2(4)
C31 C30 O4 115.7(4)
C29' C30' O5 118.0(4)
C29' C30' C31' 124.3(4)
C31' C30' O5 117.7(4)
C30 C31 C35 120.5(4)
C32 C31 C30 117.0(5)
C32 C31 C35 122.5(5)
C30' C31' C35' 122.3(4)
C32' C31' C30' 115.7(5)
C32' C31' C35' 122.0(5)
C31 C32 H32 118.9
C31 C32 C33 122.3(5)
C33 C32 H32 118.9
C31' C32' H32' 118.9
C33' C32' C31' 122.2(5)
C33' C32' H32' 118.9
C32 C33 H33 120.4
C32 C33 C34 119.1(5)
C34 C33 H33 120.4
C32' C33' H33' 119.6
C32' C33' C34' 120.9(4)
C34' C33' H33' 119.6
C29 C34 C33 121.6(5)
C29 C34 H34 119.2
C33 C34 H34 119.2
C29' C34' H34' 120.4
C33' C34' C29' 119.2(5)
C33' C34' H34' 120.4
C31 C35 H35A 109.5
C31 C35 H35B 109.5
C31 C35 H35C 109.5
H35A C35 H35B 109.5
H35A C35 H35C 109.5
H35B C35 H35C 109.5
C31' C35' H35D 109.5
C31' C35' H35E 109.5
C31' C35' H35F 109.5
H35D C35' H35E 109.5
H35D C35' H35F 109.5
H35E C35' H35F 109.5
O6 C36 H36A 109.5
O6 C36 H36B 109.5
O6 C36 H36C 109.5
H36A C36 H36B 109.5
H36A C36 H36C 109.5
H36B C36 H36C 109.5

loop_
_geom_bond_atom_site_label_1
_geom_bond_atom_site_label_2
_geom_bond_distance
Pd1 Cl1 2.3359(11)
Pd1 Cl2 2.3379(11)
Pd1 P1 2.2354(11)
Pd1 P2 2.2329(11)
P1 O1 1.605(3)
P1 O2 1.593(3)
P1 C2 1.793(4)
P2 O4 1.586(3)
P2 O5 1.595(3)
P2 C20 1.806(4)
O1 C12 1.372(6)
O2 C12' 1.415(5)
O3 C2' 1.360(6)
O3 C18 1.424(7)
O4 C30 1.401(6)
O5 C30' 1.428(5)
O6 C20' 1.368(7)
O6 C36 1.432(7)
C1 C1' 1.495(6)
C1 C2 1.388(6)
C1 C9 1.433(6)
C1' C2' 1.384(7)
C1' C9' 1.426(7)
C2 C3 1.421(6)
C2' C3' 1.420(7)
C3 H3 0.9500
C3 C4 1.356(6)
C3' H3' 0.9500
C3' C4' 1.360(8)
C4 H4 0.9500
C4 C10 1.424(6)
C4' H4' 0.9500
C4' C10' 1.385(8)
C5 H5 0.9500
C5 C6 1.374(8)
C5 C10 1.410(7)
C5' H5' 0.9500
C5' C6' 1.356(9)
C5' C10' 1.427(8)
C6 H6 0.9500
C6 C7 1.404(8)
C6' H6' 0.9500
C6' C7' 1.409(9)
C7 H7 0.9500
C7 C8 1.359(7)
C7' H7' 0.9500
C7' C8' 1.365(8)
C8 H8 0.9500
C8 C9 1.432(6)
C8' H8' 0.9500
C8' C9' 1.391(8)
C9 C10 1.410(6)
C9' C10' 1.436(7)
C11 C11' 1.478(7)
C11 C12 1.431(6)
C11 C16 1.379(7)
C11' C12' 1.399(7)
C11' C16' 1.397(7)
C12 C13 1.389(7)
C12' C13' 1.408(7)
C13 C14 1.392(7)
C13 C17 1.503(8)
C13' C14' 1.408(7)
C13' C17' 1.488(7)
C14 H14 0.9500
C14 C15 1.369(9)
C14' H14' 0.9500
C14' C15' 1.404(8)
C15 H15 0.9500
C15 C16 1.382(9)
C15' H15' 0.9500
C15' C16' 1.388(8)
C16 H16 0.9500
C16' H16' 0.9500
C17 H17A 0.9800
C17 H17B 0.9800
C17 H17C 0.9800
C17' H17D 0.9800
C17' H17E 0.9800
C17' H17F 0.9800
C18 H18A 0.9800
C18 H18B 0.9800
C18 H18C 0.9800
C19 C19' 1.491(6)
C19 C20 1.381(6)
C19 C27 1.447(6)
C19' C20' 1.392(7)
C19' C27' 1.404(7)
C20 C21 1.411(6)
C20' C21' 1.402(7)
C21 H21 0.9500
C21 C22 1.359(7)
C21' H21' 0.9500
C21' C22' 1.345(9)
C22 H22 0.9500
C22 C28 1.410(7)
C22' H22' 0.9500
C22' C28' 1.422(9)
C23 H23 0.9500
C23 C24 1.338(8)
C23 C28 1.399(7)
C23' H23' 0.9500
C23' C24' 1.345(11)
C23' C28' 1.389(9)
C24 H24 0.9500
C24 C25 1.396(8)
C24' H24' 0.9500
C24' C25' 1.422(10)
C25 H25 0.9500
C25 C26 1.390(7)
C25' H25' 0.9500
C25' C26' 1.376(8)
C26 H26 0.9500
C26 C27 1.398(6)
C26' H26' 0.9500
C26' C27' 1.403(9)
C27 C28 1.426(7)
C27' C28' 1.433(7)
C29 C29' 1.486(7)
C29 C30 1.395(7)
C29 C34 1.385(7)
C29' C30' 1.392(7)
C29' C34' 1.409(7)
C30 C31 1.396(7)
C30' C31' 1.399(8)
C31 C32 1.373(8)
C31 C35 1.512(8)
C31' C32' 1.394(6)
C31' C35' 1.485(8)
C32 H32 0.9500
C32 C33 1.375(9)
C32' H32' 0.9500
C32' C33' 1.378(9)
C33 H33 0.9500
C33 C34 1.387(9)
C33' H33' 0.9500
C33' C34' 1.395(8)
C34 H34 0.9500
C34' H34' 0.9500
C35 H35A 0.9800
C35 H35B 0.9800
C35 H35C 0.9800
C35' H35D 0.9800
C35' H35E 0.9800
C35' H35F 0.9800
C36 H36A 0.9800
C36 H36B 0.9800
C36 H36C 0.9800

loop_
_geom_torsion_atom_site_label_1
_geom_torsion_atom_site_label_2
_geom_torsion_atom_site_label_3
_geom_torsion_atom_site_label_4
_geom_torsion
Pd1 P1 O1 C12 133.4(3)
Pd1 P1 O2 C12' -58.0(3)
Pd1 P1 C2 C1 -129.0(4)
Pd1 P1 C2 C3 52.9(4)
Pd1 P2 O4 C30 138.6(3)
Pd1 P2 O5 C30' -58.4(3)
Pd1 P2 C20 C19 -140.8(4)
Pd1 P2 C20 C21 43.1(4)
P1 O1 C12 C11 -44.8(6)
P1 O1 C12 C13 143.2(4)
P1 O2 C12' C11' -73.6(4)
P1 O2 C12' C13' 108.7(4)
P1 C2 C3 C4 177.5(5)
P2 O4 C30 C29 -54.1(6)
P2 O4 C30 C31 133.3(4)
P2 O5 C30' C29' -74.4(4)
P2 O5 C30' C31' 108.8(4)
P2 C20 C21 C22 176.3(4)
O1 P1 O2 C12' 65.8(3)
O1 P1 C2 C1 104.7(5)
O1 P1 C2 C3 -73.4(4)
O1 C12 C13 C14 176.8(4)
O1 C12 C13 C17 -0.1(6)
O2 P1 O1 C12 11.3(4)
O2 P1 C2 C1 -4.9(5)
O2 P1 C2 C3 177.0(3)
O2 C12' C13' C14' 179.4(4)
O2 C12' C13' C17' -0.4(7)
O3 C2' C3' C4' -179.5(4)
O4 P2 O5 C30' 64.1(3)
O4 P2 C20 C19 93.7(4)
O4 P2 C20 C21 -82.5(4)
O4 C30 C31 C32 174.7(4)
O4 C30 C31 C35 -5.3(6)
O5 P2 O4 C30 17.8(4)
O5 P2 C20 C19 -16.7(5)
O5 P2 C20 C21 167.1(3)
O5 C30' C31' C32' 179.7(4)
O5 C30' C31' C35' 3.2(7)
O6 C20' C21' C22' -180.0(5)
C1 C1' C2' O3 5.2(6)
C1 C1' C2' C3' -174.0(4)
C1 C1' C9' C8' -6.5(6)
C1 C1' C9' C10' 174.7(4)
C1 C2 C3 C4 -0.7(8)
C1 C9 C10 C4 -3.2(7)
C1 C9 C10 C5 176.2(5)
C1' C1 C2 P1 -0.9(7)
C1' C1 C2 C3 177.0(5)
C1' C1 C9 C8 3.5(7)
C1' C1 C9 C10 -175.1(4)
C1' C2' C3' C4' -0.3(7)
C1' C9' C10' C4' -1.3(7)
C1' C9' C10' C5' 178.6(4)
C2 P1 O1 C12 -99.2(4)
C2 P1 O2 C12' 175.2(3)
C2 C1 C1' C2' -89.5(6)
C2 C1 C1' C9' 94.5(6)
C2 C1 C9 C8 -177.6(5)
C2 C1 C9 C10 3.8(7)
C2 C3 C4 C10 1.4(9)
C2' C1' C9' C8' 177.5(4)
C2' C1' C9' C10' -1.3(6)
C2' C3' C4' C10' -2.3(7)
C3 C4 C10 C5 -178.9(5)
C3 C4 C10 C9 0.5(8)
C3' C4' C10' C5' -176.8(5)
C3' C4' C10' C9' 3.1(7)
C5 C6 C7 C8 -0.4(9)
C5' C6' C7' C8' 0.5(9)
C6 C5 C10 C4 180.0(6)
C6 C5 C10 C9 0.6(8)
C6 C7 C8 C9 -1.5(8)
C6' C5' C10' C4' 178.5(5)
C6' C5' C10' C9' -1.4(8)
C6' C7' C8' C9' -2.1(8)
C7 C8 C9 C1 -175.8(5)
C7 C8 C9 C10 2.9(7)
C7' C8' C9' C1' -176.8(5)
C7' C8' C9' C10' 1.9(7)
C8 C9 C10 C4 178.2(5)
C8 C9 C10 C5 -2.4(7)
C8' C9' C10' C4' 179.9(5)
C8' C9' C10' C5' -0.2(7)
C9 C1 C1' C2' 89.4(6)
C9 C1 C1' C9' -86.6(6)
C9 C1 C2 P1 -179.7(4)
C9 C1 C2 C3 -1.8(7)
C9' C1' C2' O3 -178.7(4)
C9' C1' C2' C3' 2.1(6)
C10 C5 C6 C7 0.9(9)
C10' C5' C6' C7' 1.3(9)
C11 C11' C12' O2 -1.5(6)
C11 C11' C12' C13' 176.0(4)
C11 C11' C16' C15' -176.6(5)
C11 C12 C13 C14 4.9(7)
C11 C12 C13 C17 -172.0(4)
C11' C11 C12 O1 -2.6(7)
C11' C11 C12 C13 169.0(4)
C11' C11 C16 C15 -172.2(5)
C11' C12' C13' C14' 1.9(7)
C11' C12' C13' C17' -177.9(5)
C12 C11 C11' C12' 44.0(7)
C12 C11 C11' C16' -137.9(5)
C12 C11 C16 C15 4.0(8)
C12 C13 C14 C15 0.3(8)
C12' C11' C16' C15' 1.7(7)
C12' C13' C14' C15' -1.3(7)
C13 C14 C15 C16 -3.2(9)
C13' C14' C15' C16' 0.9(8)
C14 C15 C16 C11 0.9(9)
C14' C15' C16' C11' -1.1(8)
C16 C11 C11' C12' -140.1(5)
C16 C11 C11' C16' 38.0(7)
C16 C11 C12 O1 -178.6(4)
C16 C11 C12 C13 -7.0(7)
C16' C11' C12' O2 -179.6(4)
C16' C11' C12' C13' -2.1(7)
C17 C13 C14 C15 177.2(5)
C17' C13' C14' C15' 178.6(5)
C18 O3 C2' C1' 171.7(4)
C18 O3 C2' C3' -9.0(7)
C19 C19' C20' O6 1.2(6)
C19 C19' C20' C21' -177.4(4)
C19 C19' C27' C26' 1.1(6)
C19 C19' C27' C28' 179.8(4)
C19 C20 C21 C22 -0.1(8)
C19 C27 C28 C22 0.4(7)
C19 C27 C28 C23 -178.5(5)
C19' C19 C20 P2 3.3(7)
C19' C19 C20 C21 179.1(4)
C19' C19 C27 C26 1.5(7)
C19' C19 C27 C28 -179.4(4)
C19' C20' C21' C22' -1.5(7)
C19' C27' C28' C22' -3.4(6)
C19' C27' C28' C23' 179.4(4)
C20 P2 O4 C30 -93.9(4)
C20 P2 O5 C30' 174.0(3)
C20 C19 C19' C20' -96.0(5)
C20 C19 C19' C27' 87.0(6)
C20 C19 C27 C26 -179.3(4)
C20 C19 C27 C28 -0.1(6)
C20 C21 C22 C28 0.4(8)
C20' C19' C27' C26' -175.9(4)
C20' C19' C27' C28' 2.9(6)
C20' C21' C22' C28' 0.8(8)
C21 C22 C28 C23 178.3(5)
C21 C22 C28 C27 -0.6(8)
C21' C22' C28' C23' 178.6(5)
C21' C22' C28' C27' 1.6(7)
C23 C24 C25 C26 1.7(10)
C23' C24' C25' C26' -2.1(10)
C24 C23 C28 C22 179.6(6)
C24 C23 C28 C27 -1.6(8)
C24 C25 C26 C27 -2.5(9)
C24' C23' C28' C22' -176.8(6)
C24' C23' C28' C27' 0.1(9)
C24' C25' C26' C27' 0.4(9)
C25 C26 C27 C19 -179.5(5)
C25 C26 C27 C28 1.3(8)
C25' C26' C27' C19' -179.8(5)
C25' C26' C27' C28' 1.5(7)
C26 C27 C28 C22 179.6(5)
C26 C27 C28 C23 0.7(7)
C26' C27' C28' C22' 175.4(4)
C26' C27' C28' C23' -1.8(7)
C27 C19 C19' C20' 83.1(5)
C27 C19 C19' C27' -93.9(5)
C27 C19 C20 P2 -175.9(3)
C27 C19 C20 C21 0.0(7)
C27' C19' C20' O6 178.2(4)
C27' C19' C20' C21' -0.4(7)
C28 C23 C24 C25 0.3(10)
C28' C23' C24' C25' 1.8(10)
C29 C29' C30' O5 -2.2(6)
C29 C29' C30' C31' 174.4(4)
C29 C29' C34' C33' -177.2(4)
C29 C30 C31 C32 2.3(7)
C29 C30 C31 C35 -177.7(5)
C29' C29 C30 O4 1.4(7)
C29' C29 C30 C31 173.4(4)
C29' C29 C34 C33 -176.4(5)
C29' C30' C31' C32' 3.1(6)
C29' C30' C31' C35' -173.3(4)
C30 C29 C29' C30' 45.0(7)
C30 C29 C29' C34' -138.9(5)
C30 C29 C34 C33 -0.8(8)
C30 C31 C32 C33 0.2(8)
C30' C29' C34' C33' -0.9(7)
C30' C31' C32' C33' -1.9(6)
C31 C32 C33 C34 -2.9(10)
C31' C32' C33' C34' -0.5(7)
C32 C33 C34 C29 3.2(9)
C32' C33' C34' C29' 2.0(7)
C34 C29 C29' C30' -139.8(5)
C34 C29 C29' C34' 36.3(6)
C34 C29 C30 O4 -174.0(4)
C34 C29 C30 C31 -2.0(7)
C34' C29' C30' O5 -178.3(4)
C34' C29' C30' C31' -1.7(7)
C35 C31 C32 C33 -179.8(5)
C35' C31' C32' C33' 174.5(5)
C36 O6 C20' C19' -170.9(6)
C36 O6 C20' C21' 7.6(8)

loop_
_smtbx_masks_void_nr
_smtbx_masks_void_average_x
_smtbx_masks_void_average_y
_smtbx_masks_void_average_z
_smtbx_masks_void_volume
_smtbx_masks_void_count_electrons
1 -0.035 0.243 -0.204 369.9 116.7
2 -0.661 0.743 0.623 369.9 114.8
